data_2021652
loop_
_publ_author_name
'Rossi, Patrizia'
'Paoli, Paola'
'Ienco, Andrea'
'Biagi, Diletta'
'Valleri, Maurizio'
'Conti, Luca'

_publ_section_title
;
 A new crystal form of the NSAID dexketoprofen
;
_journal_coeditor_code KY3174
_journal_issue 6
_journal_name_full 'Acta Crystallographica Section C'
_journal_page_first
;
;
_journal_paper_doi 10.1107/S2053229619006533
_journal_volume 75
_journal_year 2019
_chemical_absolute_configuration rm
_chemical_formula_iupac 'C16 H14 O3'
_chemical_formula_moiety 'C16 H14 O3'
_chemical_formula_sum 'C16 H14 O3'
_chemical_formula_weight 254.27
_chemical_name_systematic
;
(2<i>S</i>)-2-(3-Benzoylphenyl)propanoic acid]
;
_space_group_crystal_system monoclinic
_space_group_IT_number 4
_space_group_name_Hall 'P 2yb'
_space_group_name_H-M_alt 'P 1 21 1'
_symmetry_space_group_name_Hall 'P 2yb'
_symmetry_space_group_name_H-M 'P 1 21 1'
_atom_sites_solution_hydrogens difmap
_audit_creation_method SHELXL-2018/3
_cell_angle_alpha 90
_cell_angle_beta 90.533(4)
_cell_angle_gamma 90
_cell_formula_units_Z 4
_cell_length_a 7.6172(10)
_cell_length_b 6.0317(8)
_cell_length_c 27.401(4)
_cell_measurement_reflns_used 9847
_cell_measurement_temperature 100(2)
_cell_measurement_theta_max 72.34
_cell_measurement_theta_min 4.84
_cell_volume 1258.9(3)
_computing_cell_refinement
;
SAINT (Bruker, 2012)
;
_computing_data_collection
;
APEX2 (Bruker, 2012)
;
_computing_data_reduction
;
SAINT (Bruker, 2012)
;
_computing_molecular_graphics
;
Mercury CSD (Macrae <i>et al.</i>,  2008)
;
_computing_publication_material
;
<i>PARST97</i> (Nardelli, 1995)
;
_computing_structure_refinement
;
SHELXL2018 (Sheldrick, 2015)
;
_computing_structure_solution
;
SIR2004 (Burla <i>et al.</i>,  2005)
;
_diffrn_ambient_temperature 100(2)
_diffrn_measured_fraction_theta_full 0.993
_diffrn_measured_fraction_theta_max 0.989
_diffrn_measurement_device_type 'Bruker APEX-II CCD'
_diffrn_measurement_method 'omega scans'
_diffrn_radiation_type CuK\a
_diffrn_radiation_wavelength 1.54178
_diffrn_reflns_av_R_equivalents 0.0611
_diffrn_reflns_av_unetI/netI 0.0578
_diffrn_reflns_limit_h_max 9
_diffrn_reflns_limit_h_min -9
_diffrn_reflns_limit_k_max 5
_diffrn_reflns_limit_k_min -7
_diffrn_reflns_limit_l_max 33
_diffrn_reflns_limit_l_min -33
_diffrn_reflns_number 17442
_diffrn_reflns_theta_full 67.679
_diffrn_reflns_theta_max 72.329
_diffrn_reflns_theta_min 3.226
_diffrn_source 'sealed tube'
_exptl_absorpt_coefficient_mu 0.750
_exptl_absorpt_correction_type none
_exptl_crystal_colour white
_exptl_crystal_density_diffrn 1.342
_exptl_crystal_density_method 'not measured'
_exptl_crystal_description prism
_exptl_crystal_F_000 536
_exptl_crystal_size_max 0.28
_exptl_crystal_size_mid 0.20
_exptl_crystal_size_min 0.12
_refine_diff_density_max 0.280
_refine_diff_density_min -0.270
_refine_ls_abs_structure_details
;
Flack x<i>x</i> determined using 1739 quotients [(I+)-(I-)]/[(I+)+(I-)]
(Parsons <i>et al.</i>,  2013)
;
_refine_ls_abs_structure_Flack 0.11(9)
_refine_ls_extinction_method none
_refine_ls_goodness_of_fit_ref 1.058
_refine_ls_hydrogen_treatment refxyz
_refine_ls_matrix_type full
_refine_ls_number_parameters 427
_refine_ls_number_reflns 4532
_refine_ls_number_restraints 1
_refine_ls_restrained_S_all 1.058
_refine_ls_R_factor_all 0.0400
_refine_ls_R_factor_gt 0.0393
_refine_ls_shift/su_max 0.000
_refine_ls_shift/su_mean 0.000
_refine_ls_structure_factor_coef Fsqd
_refine_ls_weighting_details 'w=1/[\s^2^(Fo^2^)+(0.0658P)^2^+0.1418P] where P=(Fo^2^+2Fc^2^)/3'
_refine_ls_weighting_scheme calc
_refine_ls_wR_factor_gt 0.1036
_refine_ls_wR_factor_ref 0.1051
_reflns_number_gt 4407
_reflns_number_total 4532
_reflns_threshold_expression 'I > 2\s(I)'
_cod_data_source_file ky3174sup1.cif
_cod_data_source_block I
_cod_database_code 2021652
_shelx_space_group_comment
;
The symmetry employed for this shelxl refinement is uniquely defined
by the following loop, which should always be used as a source of
symmetry information in preference to the above space-group names.
They are only intended as comments.
;

loop_
_space_group_symop_operation_xyz
'x, y, z'
'-x, y+1/2, -z'

loop_
_atom_site_type_symbol
_atom_site_label
_atom_site_fract_x
_atom_site_fract_y
_atom_site_fract_z
_atom_site_U_iso_or_equiv
_atom_site_adp_type
_atom_site_calc_flag
_atom_site_occupancy
O O1A 0.46516(18) 0.2527(3) 0.47443(6) 0.0246(3) Uani d 1
O O2A 0.71881(19) 0.0767(3) 0.48414(6) 0.0268(4) Uani d 1
H H2AO 0.648(4) -0.026(6) 0.4997(11) 0.032 Uiso d 1
O O3A 0.7432(2) 0.6788(3) 0.25839(6) 0.0300(4) Uani d 1
C C1A 0.7829(2) 0.3127(4) 0.38812(7) 0.0200(4) Uani d 1
C C2A 0.7441(2) 0.4272(4) 0.34523(7) 0.0192(4) Uani d 1
H H2A 0.680(3) 0.565(5) 0.3460(9) 0.023 Uiso d 1
C C3A 0.7964(2) 0.3418(4) 0.29978(7) 0.0203(4) Uani d 1
C C4A 0.8849(3) 0.1408(4) 0.29776(8) 0.0217(4) Uani d 1
H H4A 0.916(3) 0.074(5) 0.2660(10) 0.026 Uiso d 1
C C5A 0.9272(3) 0.0282(4) 0.34054(8) 0.0227(4) Uani d 1
H H5A 0.993(4) -0.115(5) 0.3386(10) 0.027 Uiso d 1
C C6A 0.8786(3) 0.1146(4) 0.38543(8) 0.0216(4) Uani d 1
H H6A 0.912(3) 0.021(6) 0.4137(10) 0.026 Uiso d 1
C C7A 0.7641(3) 0.4790(4) 0.25502(8) 0.0210(4) Uani d 1
C C8A 0.7239(3) 0.4089(4) 0.43697(7) 0.0201(4) Uani d 1
H H8A 0.650(3) 0.527(6) 0.4294(9) 0.024 Uiso d 1
C C9A 0.8797(3) 0.4982(4) 0.46703(8) 0.0235(4) Uani d 1
H H9A1 0.943(4) 0.625(6) 0.4493(11) 0.035 Uiso d 1
H H9A2 0.967(4) 0.385(6) 0.4721(11) 0.035 Uiso d 1
H H9A3 0.843(4) 0.551(6) 0.4995(11) 0.035 Uiso d 1
C C10A 0.6221(2) 0.2396(4) 0.46647(7) 0.0200(4) Uani d 1
C C11A 0.7594(3) 0.3723(4) 0.20560(7) 0.0203(4) Uani d 1
C C12A 0.8212(2) 0.4963(4) 0.16609(8) 0.0222(4) Uani d 1
H H12A 0.866(4) 0.635(6) 0.1725(10) 0.027 Uiso d 1
C C13A 0.8118(3) 0.4095(4) 0.11907(8) 0.0256(5) Uani d 1
H H13A 0.856(4) 0.509(6) 0.0937(11) 0.031 Uiso d 1
C C14A 0.7373(3) 0.2022(4) 0.11124(7) 0.0265(5) Uani d 1
H H14A 0.731(4) 0.142(6) 0.0770(10) 0.032 Uiso d 1
C C15A 0.6739(3) 0.0789(4) 0.15011(8) 0.0259(4) Uani d 1
H H15A 0.628(4) -0.074(6) 0.1440(10) 0.031 Uiso d 1
C C16A 0.6868(3) 0.1632(4) 0.19738(8) 0.0215(4) Uani d 1
H H16A 0.638(3) 0.069(5) 0.2227(10) 0.026 Uiso d 1
O O1B 0.1116(2) 0.6507(3) 0.01590(6) 0.0353(4) Uani d 1
O O2B 0.1629(2) 0.2985(3) 0.03721(6) 0.0278(4) Uani d 1
H H2BO 0.064(4) 0.266(6) 0.0205(11) 0.033 Uiso d 1
O O3B 0.3288(2) 0.3233(3) 0.25002(6) 0.0321(4) Uani d 1
C C1B 0.2902(2) 0.6690(4) 0.11849(7) 0.0195(4) Uani d 1
C C2B 0.3258(2) 0.5593(4) 0.16202(7) 0.0198(4) Uani d 1
H H2B 0.377(4) 0.408(6) 0.1611(9) 0.024 Uiso d 1
C C3B 0.2786(2) 0.6552(4) 0.20673(7) 0.0194(4) Uani d 1
C C4B 0.1955(3) 0.8614(4) 0.20747(7) 0.0211(4) Uani d 1
H H4B 0.160(4) 0.937(5) 0.2399(10) 0.025 Uiso d 1
C C5B 0.1556(3) 0.9689(4) 0.16373(8) 0.0225(4) Uani d 1
H H5B 0.094(4) 1.105(6) 0.1645(10) 0.027 Uiso d 1
C C6B 0.2027(3) 0.8732(4) 0.11954(7) 0.0217(4) Uani d 1
H H6B 0.175(3) 0.963(5) 0.0886(10) 0.026 Uiso d 1
C C7B 0.3104(3) 0.5238(4) 0.25229(7) 0.0217(4) Uani d 1
C C8B 0.3527(2) 0.5715(4) 0.07021(7) 0.0217(4) Uani d 1
H H8B 0.410(4) 0.427(5) 0.0769(10) 0.026 Uiso d 1
C C9B 0.4732(3) 0.7325(5) 0.04338(8) 0.0298(5) Uani d 1
H H9B1 0.579(4) 0.769(6) 0.0643(12) 0.045 Uiso d 1
H H9B2 0.409(5) 0.870(7) 0.0393(12) 0.045 Uiso d 1
H H9B3 0.509(5) 0.657(6) 0.0121(12) 0.045 Uiso d 1
C C10B 0.1965(3) 0.5121(4) 0.03802(7) 0.0221(4) Uani d 1
C C11B 0.3170(2) 0.6373(4) 0.30107(7) 0.0198(4) Uani d 1
C C12B 0.2566(3) 0.5168(4) 0.34130(8) 0.0209(4) Uani d 1
H H12B 0.206(4) 0.372(5) 0.3357(10) 0.025 Uiso d 1
C C13B 0.2690(3) 0.6076(4) 0.38774(7) 0.0242(5) Uani d 1
H H13B 0.222(4) 0.514(6) 0.4142(10) 0.029 Uiso d 1
C C14B 0.3435(3) 0.8157(4) 0.39459(8) 0.0262(5) Uani d 1
H H14B 0.350(4) 0.887(6) 0.4268(11) 0.031 Uiso d 1
C C15B 0.4048(3) 0.9349(4) 0.35487(8) 0.0247(5) Uani d 1
H H15B 0.456(4) 1.082(6) 0.3598(10) 0.030 Uiso d 1
C C16B 0.3910(3) 0.8461(4) 0.30803(7) 0.0218(4) Uani d 1
H H16B 0.439(4) 0.942(5) 0.2811(10) 0.026 Uiso d 1

loop_
_atom_site_aniso_label
_atom_site_aniso_U_11
_atom_site_aniso_U_22
_atom_site_aniso_U_33
_atom_site_aniso_U_12
_atom_site_aniso_U_13
_atom_site_aniso_U_23
O1A 0.0200(6) 0.0214(8) 0.0326(7) -0.0004(6) 0.0059(5) -0.0023(6)
O2A 0.0211(6) 0.0248(9) 0.0344(7) 0.0006(7) 0.0065(5) 0.0103(7)
O3A 0.0428(9) 0.0189(9) 0.0284(7) 0.0009(7) 0.0057(6) -0.0006(7)
C1A 0.0171(8) 0.0172(11) 0.0258(9) -0.0028(8) 0.0045(7) -0.0006(8)
C2A 0.0179(9) 0.0149(10) 0.0249(9) 0.0003(8) 0.0034(7) -0.0001(8)
C3A 0.0178(8) 0.0187(11) 0.0245(9) -0.0026(8) 0.0028(7) -0.0004(8)
C4A 0.0189(8) 0.0206(11) 0.0256(9) 0.0001(8) 0.0036(7) -0.0013(8)
C5A 0.0203(9) 0.0176(11) 0.0303(10) 0.0042(8) 0.0027(7) -0.0005(9)
C6A 0.0191(8) 0.0195(11) 0.0263(9) 0.0009(8) 0.0023(7) 0.0021(8)
C7A 0.0214(9) 0.0152(11) 0.0263(10) 0.0012(8) 0.0044(7) 0.0004(8)
C8A 0.0179(8) 0.0168(10) 0.0256(9) 0.0012(8) 0.0023(7) 0.0012(8)
C9A 0.0207(9) 0.0217(11) 0.0281(10) -0.0018(9) 0.0031(8) -0.0026(8)
C10A 0.0172(8) 0.0194(11) 0.0234(8) -0.0004(8) 0.0031(7) -0.0024(8)
C11A 0.0174(8) 0.0179(11) 0.0257(9) 0.0038(8) 0.0031(7) -0.0001(8)
C12A 0.0196(9) 0.0186(11) 0.0283(10) 0.0001(9) 0.0028(7) 0.0023(9)
C13A 0.0222(9) 0.0292(13) 0.0256(9) 0.0046(9) 0.0054(8) 0.0045(9)
C14A 0.0265(10) 0.0289(13) 0.0241(10) 0.0067(9) 0.0007(8) -0.0019(9)
C15A 0.0246(9) 0.0206(12) 0.0324(10) 0.0024(9) -0.0005(8) -0.0032(9)
C16A 0.0192(8) 0.0191(11) 0.0263(9) 0.0020(8) 0.0026(7) 0.0005(9)
O1B 0.0390(8) 0.0283(9) 0.0383(8) 0.0055(8) -0.0123(7) 0.0024(7)
O2B 0.0267(7) 0.0248(9) 0.0319(7) -0.0034(7) -0.0044(6) 0.0002(6)
O3B 0.0513(9) 0.0178(9) 0.0275(7) 0.0041(8) 0.0060(6) -0.0002(6)
C1B 0.0171(8) 0.0178(11) 0.0237(9) -0.0021(8) 0.0034(7) -0.0014(8)
C2B 0.0188(8) 0.0153(11) 0.0255(9) 0.0008(8) 0.0033(7) -0.0003(8)
C3B 0.0176(8) 0.0170(10) 0.0236(9) -0.0014(8) 0.0026(7) -0.0003(8)
C4B 0.0202(9) 0.0163(11) 0.0269(9) 0.0004(8) 0.0035(7) -0.0018(8)
C5B 0.0217(9) 0.0153(11) 0.0305(10) 0.0038(8) 0.0031(8) 0.0002(8)
C6B 0.0218(9) 0.0195(11) 0.0239(9) 0.0008(8) 0.0025(7) 0.0012(8)
C7B 0.0226(9) 0.0168(11) 0.0257(10) 0.0001(9) 0.0044(7) 0.0013(8)
C8B 0.0195(8) 0.0226(12) 0.0229(9) 0.0007(9) 0.0037(7) -0.0007(8)
C9B 0.0317(11) 0.0273(13) 0.0306(10) -0.0058(10) 0.0100(9) -0.0029(10)
C10B 0.0214(9) 0.0219(11) 0.0231(9) 0.0012(9) 0.0043(7) -0.0005(8)
C11B 0.0184(8) 0.0183(11) 0.0228(9) 0.0041(8) 0.0040(7) 0.0015(8)
C12B 0.0188(8) 0.0162(11) 0.0277(10) -0.0001(8) 0.0033(7) 0.0021(8)
C13B 0.0206(9) 0.0284(13) 0.0237(9) 0.0033(9) 0.0040(7) 0.0039(9)
C14B 0.0250(10) 0.0269(13) 0.0268(10) 0.0053(9) -0.0013(8) -0.0048(9)
C15B 0.0209(9) 0.0198(12) 0.0333(11) 0.0010(9) -0.0005(8) -0.0019(9)
C16B 0.0188(9) 0.0190(12) 0.0276(10) 0.0015(8) 0.0031(7) 0.0021(8)

loop_
_atom_type_symbol
_atom_type_description
_atom_type_scat_dispersion_real
_atom_type_scat_dispersion_imag
_atom_type_scat_source
C C 0.0181 0.0091 'International Tables Vol C Tables 4.2.6.8 and 6.1.1.4'
H H 0.0000 0.0000 'International Tables Vol C Tables 4.2.6.8 and 6.1.1.4'
O O 0.0492 0.0322 'International Tables Vol C Tables 4.2.6.8 and 6.1.1.4'

loop_
_geom_angle_atom_site_label_1
_geom_angle_atom_site_label_2
_geom_angle_atom_site_label_3
_geom_angle
C10A O2A H2AO 109.9(19)
C2A C1A C6A 118.98(19)
C2A C1A C8A 119.3(2)
C6A C1A C8A 121.76(19)
C1A C2A C3A 120.4(2)
C1A C2A H2A 120.8(15)
C3A C2A H2A 118.8(15)
C4A C3A C2A 119.73(19)
C4A C3A C7A 121.72(18)
C2A C3A C7A 118.44(19)
C3A C4A C5A 120.12(19)
C3A C4A H4A 120.7(17)
C5A C4A H4A 119.2(17)
C6A C5A C4A 120.1(2)
C6A C5A H5A 120.6(15)
C4A C5A H5A 119.3(15)
C5A C6A C1A 120.63(19)
C5A C6A H6A 114.2(17)
C1A C6A H6A 125.1(17)
O3A C7A C3A 120.3(2)
O3A C7A C11A 119.39(19)
C3A C7A C11A 120.30(18)
C10A C8A C1A 111.47(18)
C10A C8A C9A 110.23(17)
C1A C8A C9A 111.75(16)
C10A C8A H8A 108.9(17)
C1A C8A H8A 106.1(16)
C9A C8A H8A 108.2(18)
C8A C9A H9A1 111.9(16)
C8A C9A H9A2 111(2)
H9A1 C9A H9A2 106(3)
C8A C9A H9A3 112.0(17)
H9A1 C9A H9A3 109(3)
H9A2 C9A H9A3 107(3)
O1A C10A O2A 121.9(2)
O1A C10A C8A 123.9(2)
O2A C10A C8A 114.21(17)
C16A C11A C12A 119.57(19)
C16A C11A C7A 122.70(19)
C12A C11A C7A 117.61(19)
C13A C12A C11A 120.0(2)
C13A C12A H12A 122.2(17)
C11A C12A H12A 117.8(17)
C14A C13A C12A 119.9(2)
C14A C13A H13A 125.9(18)
C12A C13A H13A 114.1(18)
C13A C14A C15A 120.5(2)
C13A C14A H14A 119.0(18)
C15A C14A H14A 120.4(18)
C14A C15A C16A 119.7(2)
C14A C15A H15A 119.3(17)
C16A C15A H15A 120.9(17)
C15A C16A C11A 120.3(2)
C15A C16A H16A 115.4(17)
C11A C16A H16A 124.3(17)
C10B O2B H2BO 113(2)
C2B C1B C6B 119.38(18)
C2B C1B C8B 120.01(19)
C6B C1B C8B 120.57(18)
C1B C2B C3B 120.25(19)
C1B C2B H2B 119.4(15)
C3B C2B H2B 120.2(15)
C4B C3B C2B 119.94(19)
C4B C3B C7B 121.98(18)
C2B C3B C7B 117.98(19)
C5B C4B C3B 119.82(19)
C5B C4B H4B 118.4(17)
C3B C4B H4B 121.7(17)
C6B C5B C4B 120.0(2)
C6B C5B H5B 120.8(17)
C4B C5B H5B 119.2(17)
C5B C6B C1B 120.59(19)
C5B C6B H6B 116.8(16)
C1B C6B H6B 122.6(16)
O3B C7B C3B 120.0(2)
O3B C7B C11B 119.7(2)
C3B C7B C11B 120.30(19)
C10B C8B C1B 110.18(15)
C10B C8B C9B 109.97(18)
C1B C8B C9B 111.40(19)
C10B C8B H8B 104.2(16)
C1B C8B H8B 108.6(16)
C9B C8B H8B 112.3(16)
C8B C9B H9B1 110(2)
C8B C9B H9B2 107(2)
H9B1 C9B H9B2 106(3)
C8B C9B H9B3 107(2)
H9B1 C9B H9B3 111(3)
H9B2 C9B H9B3 115(3)
O1B C10B O2B 124.3(2)
O1B C10B C8B 122.6(2)
O2B C10B C8B 113.14(19)
C16B C11B C12B 119.79(19)
C16B C11B C7B 122.97(18)
C12B C11B C7B 117.1(2)
C13B C12B C11B 119.8(2)
C13B C12B H12B 121.8(16)
C11B C12B H12B 118.5(16)
C12B C13B C14B 120.3(2)
C12B C13B H13B 115.2(18)
C14B C13B H13B 124.5(18)
C15B C14B C13B 120.1(2)
C15B C14B H14B 118(2)
C13B C14B H14B 122.2(19)
C14B C15B C16B 120.0(2)
C14B C15B H15B 119.8(16)
C16B C15B H15B 120.2(16)
C11B C16B C15B 120.05(19)
C11B C16B H16B 124.6(17)
C15B C16B H16B 115.3(17)

loop_
_geom_bond_atom_site_label_1
_geom_bond_atom_site_label_2
_geom_bond_distance
O1A C10A 1.219(2)
O2A C10A 1.318(3)
O2A H2AO 0.93(3)
O3A C7A 1.219(3)
C1A C2A 1.392(3)
C1A C6A 1.402(3)
C1A C8A 1.530(3)
C2A C3A 1.409(3)
C2A H2A 0.96(3)
C3A C4A 1.389(3)
C3A C7A 1.498(3)
C4A C5A 1.390(3)
C4A H4A 0.99(3)
C5A C6A 1.389(3)
C5A H5A 1.00(3)
C6A H6A 0.99(3)
C7A C11A 1.499(3)
C8A C10A 1.520(3)
C8A C9A 1.535(3)
C8A H8A 0.93(3)
C9A H9A1 1.03(3)
C9A H9A2 0.96(4)
C9A H9A3 0.99(3)
C11A C16A 1.395(3)
C11A C12A 1.401(3)
C12A C13A 1.392(3)
C12A H12A 0.92(3)
C13A C14A 1.389(4)
C13A H13A 0.98(3)
C14A C15A 1.389(3)
C14A H14A 1.01(3)
C15A C16A 1.394(3)
C15A H15A 1.00(3)
C16A H16A 0.97(3)
O1B C10B 1.215(3)
O2B C10B 1.314(3)
O2B H2BO 0.90(3)
O3B C7B 1.219(3)
C1B C2B 1.389(3)
C1B C6B 1.401(3)
C1B C8B 1.528(3)
C2B C3B 1.404(3)
C2B H2B 0.99(3)
C3B C4B 1.396(3)
C3B C7B 1.497(3)
C4B C5B 1.394(3)
C4B H4B 1.04(3)
C5B C6B 1.391(3)
C5B H5B 0.95(3)
C6B H6B 1.02(3)
C7B C11B 1.502(3)
C8B C10B 1.517(3)
C8B C9B 1.530(3)
C8B H8B 0.99(3)
C9B H9B1 1.01(3)
C9B H9B2 0.97(4)
C9B H9B3 1.01(3)
C11B C16B 1.392(3)
C11B C12B 1.402(3)
C12B C13B 1.388(3)
C12B H12B 0.96(3)
C13B C14B 1.389(4)
C13B H13B 0.99(3)
C14B C15B 1.389(3)
C14B H14B 0.98(3)
C15B C16B 1.394(3)
C15B H15B 0.98(3)
C16B H16B 1.01(3)

loop_
_geom_hbond_atom_site_label_D
_geom_hbond_atom_site_label_H
_geom_hbond_atom_site_label_A
_geom_hbond_site_symmetry_A
_geom_hbond_distance_DH
_geom_hbond_distance_HA
_geom_hbond_distance_DA
_geom_hbond_angle_DHA
_geom_hbond_publ_flag
O2A H2AO O1A 2_646 0.93(3) 1.75(3) 2.665(2) 172(3) yes
O2B H2BO O1B 2_545 0.90(3) 1.80(3) 2.689(2) 169(3) yes

loop_
_geom_torsion_atom_site_label_1
_geom_torsion_atom_site_label_2
_geom_torsion_atom_site_label_3
_geom_torsion_atom_site_label_4
_geom_torsion
_geom_torsion_publ_flag
C6A C1A C2A C3A 1.6(3) ?
C8A C1A C2A C3A -179.78(17) ?
C1A C2A C3A C4A 0.9(3) ?
C1A C2A C3A C7A -175.34(17) ?
C2A C3A C4A C5A -2.2(3) ?
C7A C3A C4A C5A 173.89(19) ?
C3A C4A C5A C6A 1.0(3) ?
C4A C5A C6A C1A 1.6(3) ?
C2A C1A C6A C5A -2.9(3) ?
C8A C1A C6A C5A 178.55(19) ?
C4A C3A C7A O3A -154.8(2) ?
C2A C3A C7A O3A 21.4(3) yes
C4A C3A C7A C11A 24.4(3) ?
C2A C3A C7A C11A -159.38(19) ?
C2A C1A C8A C10A 127.8(2) ?
C6A C1A C8A C10A -53.6(2) ?
C2A C1A C8A C9A -108.3(2) ?
C6A C1A C8A C9A 70.2(3) ?
C1A C8A C10A O1A -110.7(2) ?
C9A C8A C10A O1A 124.6(2) yes
C1A C8A C10A O2A 70.8(2) ?
C9A C8A C10A O2A -53.9(2) ?
O3A C7A C11A C16A -143.5(2) ?
C3A C7A C11A C16A 37.3(3) ?
O3A C7A C11A C12A 32.5(3) yes
C3A C7A C11A C12A -146.78(18) ?
C16A C11A C12A C13A -0.8(3) ?
C7A C11A C12A C13A -176.84(18) ?
C11A C12A C13A C14A 1.6(3) ?
C12A C13A C14A C15A -0.9(3) ?
C13A C14A C15A C16A -0.6(3) ?
C14A C15A C16A C11A 1.5(3) ?
C12A C11A C16A C15A -0.8(3) ?
C7A C11A C16A C15A 175.1(2) ?
C6B C1B C2B C3B -1.7(3) ?
C8B C1B C2B C3B 175.88(17) ?
C1B C2B C3B C4B 0.1(3) ?
C1B C2B C3B C7B 176.42(17) ?
C2B C3B C4B C5B 1.6(3) ?
C7B C3B C4B C5B -174.60(19) ?
C3B C4B C5B C6B -1.6(3) ?
C4B C5B C6B C1B 0.0(3) ?
C2B C1B C6B C5B 1.7(3) ?
C8B C1B C6B C5B -175.88(19) ?
C4B C3B C7B O3B 156.2(2) ?
C2B C3B C7B O3B -20.1(3) yes
C4B C3B C7B C11B -22.8(3) ?
C2B C3B C7B C11B 160.90(18) ?
C2B C1B C8B C10B 116.3(2) ?
C6B C1B C8B C10B -66.2(3) ?
C2B C1B C8B C9B -121.4(2) ?
C6B C1B C8B C9B 56.2(2) ?
C1B C8B C10B O1B 76.3(2) ?
C9B C8B C10B O1B -46.9(3) yes
C1B C8B C10B O2B -103.0(2) ?
C9B C8B C10B O2B 133.8(2) ?
O3B C7B C11B C16B 143.8(2) ?
C3B C7B C11B C16B -37.2(3) ?
O3B C7B C11B C12B -31.4(3) yes
C3B C7B C11B C12B 147.64(18) ?
C16B C11B C12B C13B 0.8(3) ?
C7B C11B C12B C13B 176.14(18) ?
C11B C12B C13B C14B -1.0(3) ?
C12B C13B C14B C15B 0.5(3) ?
C13B C14B C15B C16B 0.3(3) ?
C12B C11B C16B C15B -0.1(3) ?
C7B C11B C16B C15B -175.13(19) ?
C14B C15B C16B C11B -0.5(3) ?

_cod_database_fobs_code 2021652
